data_2230409
loop_
_publ_author_name
'Muthukumaran, J.'
'Nishandhini, M.'
'Chitra, S.'
'Muthusubramanian, S.'
'Manisankar, P.'
'Bhattacharya, Suman'
'Krishna, R.'
'Jeyakanthan, J.'

_publ_section_title
;
 4-{(4-Chlorophenyl)[4-(4-methylphenyl)-1,2,3-selenadiazol-5-yl]methyl}-4,5,6,7-tetrahydro-1,2,3-benzoselenadiazole
;
_journal_coeditor_code LH5230
_journal_issue 6
_journal_name_full 'Acta Crystallographica Section E'
_journal_page_first o1421
_journal_page_last o1422
_journal_paper_doi 10.1107/S160053681101751X
_journal_volume 67
_journal_year 2011
_chemical_formula_iupac 'C22 H19 Cl N4 Se2'
_chemical_formula_moiety 'C22 H19 Cl N4 Se2'
_chemical_formula_sum 'C22 H19 Cl N4 Se2'
_chemical_formula_weight 532.78
_chemical_name_systematic
;
4-{(4-Chlorophenyl)[4-(4-methylphenyl)-1,2,3-selenadiazol-5-yl]methyl}-4,5,6,7-
tetrahydro-1,2,3-benzoselenadiazole
;
_space_group_IT_number 14
_symmetry_cell_setting monoclinic
_symmetry_space_group_name_Hall '-P 2ybc'
_symmetry_space_group_name_H-M 'P 1 21/c 1'
_atom_sites_solution_hydrogens geom
_atom_sites_solution_primary direct
_atom_sites_solution_secondary difmap
_audit_creation_method SHELXL-97
_cell_angle_alpha 90.00
_cell_angle_beta 100.959(19)
_cell_angle_gamma 90.00
_cell_formula_units_Z 4
_cell_length_a 9.7226(18)
_cell_length_b 12.969(4)
_cell_length_c 17.690(3)
_cell_measurement_reflns_used 2877
_cell_measurement_temperature 293(2)
_cell_measurement_theta_max 29.3445
_cell_measurement_theta_min 2.7229
_cell_volume 2189.9(9)
_computing_cell_refinement 'CrysAlis RED (Oxford  Diffraction, 2009)'
_computing_data_collection 'CrysAlis CCD (Oxford  Diffraction, 2009)'
_computing_data_reduction 'CrysAlis RED (Oxford  Diffraction, 2009)'
_computing_molecular_graphics '<i>ORTEP-3 for Windows</i> (Farrugia, 1997) and PLATON (Spek, 2009)'
_computing_publication_material '<i>PLATON</i> (Spek, 2009)'
_computing_structure_refinement '<i>SHELXL97</i> (Sheldrick, 2008)'
_computing_structure_solution '<i>SHELXS97</i> (Sheldrick, 2008)'
_diffrn_ambient_temperature 293(2)
_diffrn_detector_area_resol_mean 15.9821
_diffrn_measured_fraction_theta_full 0.999
_diffrn_measured_fraction_theta_max 0.999
_diffrn_measurement_device_type 'Oxford Diffraction Xcalibur Eos'
_diffrn_measurement_method \w
_diffrn_radiation_monochromator graphite
_diffrn_radiation_source 'fine-focus sealed tube'
_diffrn_radiation_type MoK\a
_diffrn_radiation_wavelength 0.71073
_diffrn_reflns_av_R_equivalents 0.0412
_diffrn_reflns_av_sigmaI/netI 0.0617
_diffrn_reflns_limit_h_max 11
_diffrn_reflns_limit_h_min -11
_diffrn_reflns_limit_k_max 13
_diffrn_reflns_limit_k_min -15
_diffrn_reflns_limit_l_max 21
_diffrn_reflns_limit_l_min -20
_diffrn_reflns_number 8795
_diffrn_reflns_theta_full 25.00
_diffrn_reflns_theta_max 25.00
_diffrn_reflns_theta_min 2.73
_exptl_absorpt_coefficient_mu 3.515
_exptl_absorpt_correction_T_max 1.00000
_exptl_absorpt_correction_T_min 0.51546
_exptl_absorpt_correction_type multi-scan
_exptl_absorpt_process_details '(<i>CrysAlis PRO</i>; Oxford Diffraction, 2009)'
_exptl_crystal_colour Blue
_exptl_crystal_density_diffrn 1.616
_exptl_crystal_density_method 'not measured'
_exptl_crystal_description Block
_exptl_crystal_F_000 1056
_exptl_crystal_size_max 0.4
_exptl_crystal_size_mid 0.3
_exptl_crystal_size_min 0.2
_refine_diff_density_max 0.704
_refine_diff_density_min -0.683
_refine_ls_extinction_method none
_refine_ls_goodness_of_fit_ref 1.044
_refine_ls_hydrogen_treatment constr
_refine_ls_matrix_type full
_refine_ls_number_parameters 255
_refine_ls_number_reflns 3849
_refine_ls_number_restraints 293
_refine_ls_restrained_S_all 1.011
_refine_ls_R_factor_all 0.0817
_refine_ls_R_factor_gt 0.0508
_refine_ls_shift/su_max 0.001
_refine_ls_shift/su_mean 0.000
_refine_ls_structure_factor_coef Fsqd
_refine_ls_weighting_details 'calc w=1/[\s^2^(Fo^2^)+(0.0596P)^2^+0.3633P] where P=(Fo^2^+2Fc^2^)/3'
_refine_ls_weighting_scheme calc
_refine_ls_wR_factor_gt 0.1164
_refine_ls_wR_factor_ref 0.1377
_reflns_number_gt 2590
_reflns_number_total 3849
_reflns_threshold_expression I>2\s(I)
_cod_data_source_file lh5230.cif
_cod_data_source_block I
_cod_original_cell_volume 2189.9(8)
_cod_original_sg_symbol_H-M 'P 21/c'
_cod_database_code 2230409
_cod_database_fobs_code 2230409

loop_
_symmetry_equiv_pos_as_xyz
'x, y, z'
'-x, y+1/2, -z+1/2'
'-x, -y, -z'
'x, -y-1/2, z-1/2'

loop_
_atom_site_type_symbol
_atom_site_label
_atom_site_fract_x
_atom_site_fract_y
_atom_site_fract_z
_atom_site_U_iso_or_equiv
_atom_site_adp_type
_atom_site_calc_flag
_atom_site_refinement_flags
_atom_site_occupancy
_atom_site_symmetry_multiplicity
_atom_site_disorder_assembly
_atom_site_disorder_group
Se Se2 1.09476(5) 0.12061(4) 0.16057(3) 0.0585(2) Uani d . 1 1 A .
Se Se1A 0.8917(3) 0.22707(11) -0.19037(8) 0.0718(5) Uani d PDU 0.802(5) 1 A 1
N N1A 1.0459(4) 0.1859(6) -0.1174(3) 0.0651(10) Uani d PDU 0.802(5) 1 A 1
N N2A 1.0132(5) 0.1456(10) -0.0585(4) 0.0651(10) Uani d PDU 0.802(5) 1 A 1
C C1A 0.8710(5) 0.1372(9) -0.0608(4) 0.0550(7) Uani d PDU 0.802(5) 1 A 1
C C2A 0.7819(4) 0.1715(6) -0.1252(2) 0.0550(7) Uani d PDU 0.802(5) 1 A 1
C C3A 0.6210(4) 0.1768(5) -0.1395(3) 0.0550(7) Uani d PDU 0.802(5) 1 A 1
H H3A1 0.5816 0.1386 -0.1857 0.066 Uiso calc PR 0.802(5) 1 A 1
H H3A2 0.5902 0.2478 -0.1464 0.066 Uiso calc PR 0.802(5) 1 A 1
C C4A 0.5716(6) 0.1296(5) -0.0694(3) 0.0550(7) Uani d PDU 0.802(5) 1 A 1
H H4A1 0.4790 0.1003 -0.0862 0.066 Uiso calc PR 0.802(5) 1 A 1
H H4A2 0.5637 0.1841 -0.0330 0.066 Uiso calc PR 0.802(5) 1 A 1
C C5A 0.6695(6) 0.0453(5) -0.0280(5) 0.0550(7) Uani d PDU 0.802(5) 1 A 1
H H5A1 0.6280 0.0150 0.0125 0.066 Uiso calc PR 0.802(5) 1 A 1
H H5A2 0.6802 -0.0087 -0.0644 0.066 Uiso calc PR 0.802(5) 1 A 1
C C6A 0.8145(7) 0.0897(9) 0.0070(3) 0.0550(7) Uani d PDU 0.802(5) 1 A 1
H H6A 0.8761 0.0329 0.0284 0.066 Uiso calc PR 0.802(5) 1 A 1
Se Se1B 0.9566(8) 0.2149(5) -0.1767(3) 0.0718(5) Uani d PDU 0.198(5) 1 A 2
N N1B 1.0899(15) 0.176(3) -0.0914(11) 0.0651(10) Uani d PDU 0.198(5) 1 A 2
N N2B 1.0313(16) 0.139(5) -0.0400(17) 0.0651(10) Uani d PDU 0.198(5) 1 A 2
C C1B 0.8867(16) 0.136(3) -0.0542(15) 0.0550(7) Uani d PDU 0.198(5) 1 A 2
C C2B 0.8184(11) 0.179(2) -0.1217(9) 0.0550(7) Uani d PDU 0.198(5) 1 A 2
C C3B 0.6665(17) 0.150(2) -0.1572(10) 0.0550(7) Uani d PDU 0.198(5) 1 A 2
H H3B1 0.6636 0.0825 -0.1811 0.066 Uiso calc PR 0.198(5) 1 A 2
H H3B2 0.6265 0.1999 -0.1961 0.066 Uiso calc PR 0.198(5) 1 A 2
C C4B 0.584(2) 0.1489(19) -0.0911(12) 0.0550(7) Uani d PDU 0.198(5) 1 A 2
H H4B1 0.5922 0.2149 -0.0647 0.066 Uiso calc PR 0.198(5) 1 A 2
H H4B2 0.4856 0.1352 -0.1107 0.066 Uiso calc PR 0.198(5) 1 A 2
C C5B 0.649(2) 0.063(2) -0.0358(17) 0.0550(7) Uani d PDU 0.198(5) 1 A 2
H H5B1 0.5952 0.0559 0.0050 0.066 Uiso calc PR 0.198(5) 1 A 2
H H5B2 0.6416 -0.0022 -0.0637 0.066 Uiso calc PR 0.198(5) 1 A 2
C C6B 0.803(2) 0.083(3) 0.0002(14) 0.0550(7) Uani d PD 0.198(5) 1 A 2
H H6B 0.8495 0.0184 0.0203 0.066 Uiso calc PR 0.198(5) 1 A 2
C C7 0.8116(4) 0.1691(3) 0.0701(2) 0.0381(10) Uani d . 1 1 . .
H H7 0.7625 0.2297 0.0451 0.046 Uiso calc R 1 1 A 1
Cl Cl1 0.46832(17) 0.03231(15) 0.30184(9) 0.0924(6) Uani d . 1 1 A .
N N3 1.1287(4) 0.3213(4) 0.1634(2) 0.0590(11) Uani d . 1 1 A .
C C8 0.7283(4) 0.1319(4) 0.1297(2) 0.0397(11) Uani d . 1 1 A .
C C14 0.9555(4) 0.2050(4) 0.1089(2) 0.0398(11) Uani d . 1 1 A .
C C15 0.9973(4) 0.3053(4) 0.1179(2) 0.0430(11) Uani d . 1 1 . .
N N4 1.1966(4) 0.2421(4) 0.1914(3) 0.0694(13) Uani d . 1 1 . .
C C12 0.6800(5) 0.0107(4) 0.2241(3) 0.0568(13) Uani d . 1 1 A .
H H12 0.7008 -0.0501 0.2517 0.068 Uiso calc R 1 1 . .
C C16 0.9173(5) 0.3976(4) 0.0856(2) 0.0431(11) Uani d . 1 1 A .
C C19 0.7582(6) 0.5702(5) 0.0261(4) 0.0690(16) Uani d . 1 1 . .
C C9 0.6174(5) 0.1898(4) 0.1437(3) 0.0525(13) Uani d . 1 1 . .
H H9 0.5960 0.2510 0.1166 0.063 Uiso calc R 1 1 A .
C C11 0.5706(5) 0.0717(5) 0.2355(3) 0.0596(15) Uani d . 1 1 . .
C C10 0.5379(5) 0.1612(5) 0.1956(3) 0.0563(14) Uani d . 1 1 A .
H H10 0.4630 0.2016 0.2037 0.068 Uiso calc R 1 1 . .
C C13 0.7581(5) 0.0413(4) 0.1711(2) 0.0507(12) Uani d . 1 1 . .
H H13 0.8325 0.0004 0.1629 0.061 Uiso calc R 1 1 A .
C C17 0.8653(6) 0.4074(4) 0.0074(3) 0.0575(14) Uani d . 1 1 . .
H H17 0.8840 0.3561 -0.0259 0.069 Uiso calc R 1 1 A .
C C18 0.7867(6) 0.4917(4) -0.0218(3) 0.0696(16) Uani d . 1 1 A .
H H18 0.7521 0.4959 -0.0745 0.084 Uiso calc R 1 1 . .
C C21 0.8923(6) 0.4772(4) 0.1331(3) 0.0576(13) Uani d . 1 1 . .
H H21 0.9291 0.4741 0.1855 0.069 Uiso calc R 1 1 A .
C C20 0.8137(6) 0.5610(4) 0.1034(3) 0.0709(16) Uani d . 1 1 A .
H H20 0.7975 0.6132 0.1367 0.085 Uiso calc R 1 1 . .
C C22 0.6694(7) 0.6612(6) -0.0055(4) 0.115(3) Uani d . 1 1 . .
H H22A 0.6222 0.6878 0.0333 0.173 Uiso calc R 1 1 . .
H H22B 0.6014 0.6399 -0.0495 0.173 Uiso calc R 1 1 . .
H H22C 0.7280 0.7139 -0.0206 0.173 Uiso calc R 1 1 . .

loop_
_atom_site_aniso_label
_atom_site_aniso_U_11
_atom_site_aniso_U_22
_atom_site_aniso_U_33
_atom_site_aniso_U_12
_atom_site_aniso_U_13
_atom_site_aniso_U_23
Se2 0.0497(3) 0.0567(4) 0.0679(4) 0.0162(3) 0.0084(3) 0.0100(3)
Se1A 0.0962(12) 0.0770(6) 0.0489(5) 0.0015(7) 0.0308(7) 0.0137(4)
N1A 0.077(2) 0.060(3) 0.069(4) 0.018(3) 0.038(2) 0.015(3)
N2A 0.077(2) 0.060(3) 0.069(4) 0.018(3) 0.038(2) 0.015(3)
C1A 0.0730(15) 0.0516(16) 0.0431(13) -0.0072(14) 0.0177(12) -0.0051(10)
C2A 0.0730(15) 0.0516(16) 0.0431(13) -0.0072(14) 0.0177(12) -0.0051(10)
C3A 0.0730(15) 0.0516(16) 0.0431(13) -0.0072(14) 0.0177(12) -0.0051(10)
C4A 0.0730(15) 0.0516(16) 0.0431(13) -0.0072(14) 0.0177(12) -0.0051(10)
C5A 0.0730(15) 0.0516(16) 0.0431(13) -0.0072(14) 0.0177(12) -0.0051(10)
C6A 0.0730(15) 0.0516(16) 0.0431(13) -0.0072(14) 0.0177(12) -0.0051(10)
Se1B 0.0962(12) 0.0770(6) 0.0489(5) 0.0015(7) 0.0308(7) 0.0137(4)
N1B 0.077(2) 0.060(3) 0.069(4) 0.018(3) 0.038(2) 0.015(3)
N2B 0.077(2) 0.060(3) 0.069(4) 0.018(3) 0.038(2) 0.015(3)
C1B 0.0730(15) 0.0516(16) 0.0431(13) -0.0072(14) 0.0177(12) -0.0051(10)
C2B 0.0730(15) 0.0516(16) 0.0431(13) -0.0072(14) 0.0177(12) -0.0051(10)
C3B 0.0730(15) 0.0516(16) 0.0431(13) -0.0072(14) 0.0177(12) -0.0051(10)
C4B 0.0730(15) 0.0516(16) 0.0431(13) -0.0072(14) 0.0177(12) -0.0051(10)
C5B 0.0730(15) 0.0516(16) 0.0431(13) -0.0072(14) 0.0177(12) -0.0051(10)
C6B 0.0730(15) 0.0516(16) 0.0431(13) -0.0072(14) 0.0177(12) -0.0051(10)
C7 0.041(2) 0.038(3) 0.035(2) 0.007(2) 0.009(2) 0.0016(19)
Cl1 0.0783(10) 0.1362(16) 0.0753(9) -0.0163(10) 0.0468(8) -0.0029(9)
N3 0.052(2) 0.059(3) 0.064(3) -0.003(2) 0.004(2) -0.001(2)
C8 0.034(2) 0.047(3) 0.038(2) 0.004(2) 0.0054(19) -0.004(2)
C14 0.043(2) 0.040(3) 0.039(2) 0.008(2) 0.014(2) 0.003(2)
C15 0.036(2) 0.048(3) 0.045(3) 0.006(2) 0.010(2) -0.001(2)
N4 0.045(2) 0.085(4) 0.076(3) 0.006(3) 0.006(2) 0.008(3)
C12 0.052(3) 0.064(4) 0.056(3) 0.007(3) 0.014(3) 0.015(3)
C16 0.041(2) 0.043(3) 0.048(3) 0.003(2) 0.013(2) 0.002(2)
C19 0.060(3) 0.057(4) 0.094(4) 0.016(3) 0.027(3) 0.020(3)
C9 0.042(3) 0.063(4) 0.052(3) 0.011(3) 0.007(2) -0.005(2)
C11 0.042(3) 0.092(5) 0.047(3) -0.007(3) 0.014(2) -0.009(3)
C10 0.038(3) 0.075(4) 0.057(3) 0.011(3) 0.011(2) -0.014(3)
C13 0.044(3) 0.058(3) 0.053(3) 0.015(3) 0.017(2) 0.008(2)
C17 0.070(3) 0.048(3) 0.055(3) 0.000(3) 0.014(3) 0.005(2)
C18 0.079(4) 0.058(4) 0.065(3) 0.006(4) -0.003(3) 0.020(3)
C21 0.068(3) 0.050(3) 0.059(3) 0.004(3) 0.025(3) 0.004(3)
C20 0.085(4) 0.058(4) 0.082(4) 0.021(3) 0.046(3) 0.004(3)
C22 0.107(6) 0.104(6) 0.135(6) 0.053(5) 0.021(5) 0.038(5)

loop_
_atom_type_symbol
_atom_type_description
_atom_type_scat_dispersion_real
_atom_type_scat_dispersion_imag
_atom_type_scat_source
C C 0.0033 0.0016 'International Tables Vol C Tables 4.2.6.8 and 6.1.1.4'
H H 0.0000 0.0000 'International Tables Vol C Tables 4.2.6.8 and 6.1.1.4'
N N 0.0061 0.0033 'International Tables Vol C Tables 4.2.6.8 and 6.1.1.4'
Cl Cl 0.1484 0.1585 'International Tables Vol C Tables 4.2.6.8 and 6.1.1.4'
Se Se -0.0929 2.2259 'International Tables Vol C Tables 4.2.6.8 and 6.1.1.4'

loop_
_geom_angle_atom_site_label_1
_geom_angle_atom_site_label_2
_geom_angle_atom_site_label_3
_geom_angle_site_symmetry_1
_geom_angle_site_symmetry_3
_geom_angle
_geom_angle_publ_flag
C14 Se2 N4 . . 86.7(2) ?
C2A Se1A N1A . . 86.59(18) ?
N2A N1A Se1A . . 113.4(3) ?
N1A N2A C1A . . 114.7(4) ?
C2A C1A N2A . . 118.1(4) ?
C2A C1A C6A . . 121.0(4) ?
N2A C1A C6A . . 120.9(4) ?
C1A C2A C3A . . 127.9(3) ?
C1A C2A Se1A . . 107.2(3) ?
C3A C2A Se1A . . 124.6(3) ?
C2A C3A C4A . . 108.3(3) ?
C2A C3A H3A1 . . 110.0 ?
C4A C3A H3A1 . . 110.0 ?
C2A C3A H3A2 . . 110.0 ?
C4A C3A H3A2 . . 110.0 ?
H3A1 C3A H3A2 . . 108.4 ?
C3A C4A C5A . . 113.9(5) ?
C3A C4A H4A1 . . 108.8 ?
C5A C4A H4A1 . . 108.8 ?
C3A C4A H4A2 . . 108.8 ?
C5A C4A H4A2 . . 108.8 ?
H4A1 C4A H4A2 . . 107.7 ?
C6A C5A C4A . . 111.2(5) ?
C6A C5A H5A1 . . 109.4 ?
C4A C5A H5A1 . . 109.4 ?
C6A C5A H5A2 . . 109.4 ?
C4A C5A H5A2 . . 109.4 ?
H5A1 C5A H5A2 . . 108.0 ?
C7 C6A C1A . . 111.1(8) ?
C7 C6A C5A . . 113.9(7) ?
C1A C6A C5A . . 105.8(5) ?
C7 C6A H6A . . 108.7 ?
C1A C6A H6A . . 108.7 ?
C5A C6A H6A . . 108.7 ?
C2B Se1B N1B . . 88.3(7) ?
N2B N1B Se1B . . 110.4(11) ?
N1B N2B C1B . . 117.5(14) ?
C2B C1B N2B . . 117.3(12) ?
C2B C1B C6B . . 120.3(12) ?
N2B C1B C6B . . 122.3(14) ?
C1B C2B C3B . . 121.5(15) ?
C1B C2B Se1B . . 106.1(9) ?
C3B C2B Se1B . . 125.5(11) ?
C2B C3B C4B . . 106.9(12) ?
C2B C3B H3B1 . . 110.3 ?
C4B C3B H3B1 . . 110.3 ?
C2B C3B H3B2 . . 110.3 ?
C4B C3B H3B2 . . 110.3 ?
H3B1 C3B H3B2 . . 108.6 ?
C5B C4B C3B . . 106.3(15) ?
C5B C4B H4B1 . . 110.5 ?
C3B C4B H4B1 . . 110.5 ?
C5B C4B H4B2 . . 110.5 ?
C3B C4B H4B2 . . 110.5 ?
H4B1 C4B H4B2 . . 108.7 ?
C6B C5B C4B . . 112.9(16) ?
C6B C5B H5B1 . . 109.0 ?
C4B C5B H5B1 . . 109.0 ?
C6B C5B H5B2 . . 109.0 ?
C4B C5B H5B2 . . 109.0 ?
H5B1 C5B H5B2 . . 107.8 ?
C1B C6B C5B . . 114.0(14) ?
C1B C6B C7 . . 102(3) ?
C5B C6B C7 . . 109(3) ?
C1B C6B H6B . . 110.6 ?
C5B C6B H6B . . 110.6 ?
C7 C6B H6B . . 110.6 ?
C14 C7 C6A . . 113.4(4) ?
C14 C7 C8 . . 110.6(3) ?
C6A C7 C8 . . 112.3(4) ?
C14 C7 C6B . . 117.2(8) ?
C8 C7 C6B . . 110.1(7) ?
C14 C7 H7 . . 106.7 ?
C6A C7 H7 . . 106.7 ?
C8 C7 H7 . . 106.7 ?
C6B C7 H7 . . 104.9 ?
N4 N3 C15 . . 117.2(4) ?
C9 C8 C13 . . 117.4(4) ?
C9 C8 C7 . . 119.3(4) ?
C13 C8 C7 . . 123.3(4) ?
C15 C14 C7 . . 125.3(4) ?
C15 C14 Se2 . . 109.5(3) ?
C7 C14 Se2 . . 124.9(3) ?
C14 C15 N3 . . 115.6(4) ?
C14 C15 C16 . . 127.1(4) ?
N3 C15 C16 . . 117.4(4) ?
N3 N4 Se2 . . 111.0(3) ?
C11 C12 C13 . . 118.6(5) ?
C11 C12 H12 . . 120.7 ?
C13 C12 H12 . . 120.7 ?
C21 C16 C17 . . 117.7(5) ?
C21 C16 C15 . . 120.7(4) ?
C17 C16 C15 . . 121.6(4) ?
C20 C19 C18 . . 117.2(5) ?
C20 C19 C22 . . 121.8(6) ?
C18 C19 C22 . . 121.0(6) ?
C10 C9 C8 . . 122.6(5) ?
C10 C9 H9 . . 118.7 ?
C8 C9 H9 . . 118.7 ?
C10 C11 C12 . . 121.7(5) ?
C10 C11 Cl1 . . 119.2(4) ?
C12 C11 Cl1 . . 119.0(5) ?
C9 C10 C11 . . 118.4(5) ?
C9 C10 H10 . . 120.8 ?
C11 C10 H10 . . 120.8 ?
C12 C13 C8 . . 121.2(4) ?
C12 C13 H13 . . 119.4 ?
C8 C13 H13 . . 119.4 ?
C18 C17 C16 . . 121.3(5) ?
C18 C17 H17 . . 119.4 ?
C16 C17 H17 . . 119.4 ?
C17 C18 C19 . . 121.0(5) ?
C17 C18 H18 . . 119.5 ?
C19 C18 H18 . . 119.5 ?
C20 C21 C16 . . 120.6(5) ?
C20 C21 H21 . . 119.7 ?
C16 C21 H21 . . 119.7 ?
C21 C20 C19 . . 122.2(5) ?
C21 C20 H20 . . 118.9 ?
C19 C20 H20 . . 118.9 ?
C19 C22 H22A . . 109.5 ?
C19 C22 H22B . . 109.5 ?
H22A C22 H22B . . 109.5 ?
C19 C22 H22C . . 109.5 ?
H22A C22 H22C . . 109.5 ?
H22B C22 H22C . . 109.5 ?

loop_
_geom_bond_atom_site_label_1
_geom_bond_atom_site_label_2
_geom_bond_site_symmetry_2
_geom_bond_distance
_geom_bond_publ_flag
Se2 C14 . 1.843(4) ?
Se2 N4 . 1.886(5) ?
Se1A C2A . 1.8585(10) ?
Se1A N1A . 1.8605(11) ?
N1A N2A . 1.2601(10) ?
N2A C1A . 1.3790(10) ?
C1A C2A . 1.3688(10) ?
C1A C6A . 1.5387(10) ?
C2A C3A . 1.5385(10) ?
C3A C4A . 1.5394(10) ?
C3A H3A1 . 0.9700 ?
C3A H3A2 . 0.9700 ?
C4A C5A . 1.5396(10) ?
C4A H4A1 . 0.9700 ?
C4A H4A2 . 0.9700 ?
C5A C6A . 1.5394(10) ?
C5A H5A1 . 0.9700 ?
C5A H5A2 . 0.9700 ?
C6A C7 . 1.523(11) ?
C6A H6A . 0.9800 ?
Se1B C2B . 1.8597(11) ?
Se1B N1B . 1.8602(11) ?
N1B N2B . 1.2600(10) ?
N2B C1B . 1.3798(10) ?
C1B C2B . 1.3698(10) ?
C1B C6B . 1.5397(10) ?
C2B C3B . 1.5398(11) ?
C3B C4B . 1.5399(10) ?
C3B H3B1 . 0.9700 ?
C3B H3B2 . 0.9700 ?
C4B C5B . 1.5398(10) ?
C4B H4B1 . 0.9700 ?
C4B H4B2 . 0.9700 ?
C5B C6B . 1.5398(11) ?
C5B H5B1 . 0.9700 ?
C5B H5B2 . 0.9700 ?
C6B C7 . 1.66(4) ?
C6B H6B . 0.9800 ?
C7 C14 . 1.510(6) ?
C7 C8 . 1.526(6) ?
C7 H7 . 0.9800 ?
Cl1 C11 . 1.753(5) ?
N3 N4 . 1.270(6) ?
N3 C15 . 1.390(6) ?
C8 C9 . 1.375(6) ?
C8 C13 . 1.386(6) ?
C14 C15 . 1.363(6) ?
C15 C16 . 1.482(6) ?
C12 C11 . 1.371(7) ?
C12 C13 . 1.372(6) ?
C12 H12 . 0.9300 ?
C16 C21 . 1.381(6) ?
C16 C17 . 1.385(6) ?
C19 C20 . 1.377(8) ?
C19 C18 . 1.387(8) ?
C19 C22 . 1.506(8) ?
C9 C10 . 1.360(7) ?
C9 H9 . 0.9300 ?
C11 C10 . 1.364(7) ?
C10 H10 . 0.9300 ?
C13 H13 . 0.9300 ?
C17 C18 . 1.377(7) ?
C17 H17 . 0.9300 ?
C18 H18 . 0.9300 ?
C21 C20 . 1.373(7) ?
C21 H21 . 0.9300 ?
C20 H20 . 0.9300 ?
C22 H22A . 0.9600 ?
C22 H22B . 0.9600 ?
C22 H22C . 0.9600 ?

loop_
_geom_hbond_atom_site_label_D
_geom_hbond_atom_site_label_H
_geom_hbond_atom_site_label_A
_geom_hbond_site_symmetry_A
_geom_hbond_distance_DH
_geom_hbond_distance_HA
_geom_hbond_distance_DA
_geom_hbond_angle_DHA
C6A H6A N2A 3_755 0.98 2.57 3.517(16) 164
C10 H10 N4 1_455 0.93 2.61 3.467(7) 153
C12 H12 N3 2_745 0.93 2.61 3.470(7) 153

loop_
_geom_torsion_atom_site_label_1
_geom_torsion_atom_site_label_2
_geom_torsion_atom_site_label_3
_geom_torsion_atom_site_label_4
_geom_torsion_site_symmetry_1
_geom_torsion_site_symmetry_2
_geom_torsion_site_symmetry_3
_geom_torsion_site_symmetry_4
_geom_torsion
_geom_torsion_publ_flag
C2A Se1A N1A N2A . . . . -2.8(7) ?
Se1A N1A N2A C1A . . . . 1.9(13) ?
N1A N2A C1A C2A . . . . 0.5(17) ?
N1A N2A C1A C6A . . . . -179.9(10) ?
N2A C1A C2A C3A . . . . -175.9(10) ?
C6A C1A C2A C3A . . . . 4.5(16) ?
N2A C1A C2A Se1A . . . . -2.6(14) ?
C6A C1A C2A Se1A . . . . 177.8(9) ?
N1A Se1A C2A C1A . . . . 2.8(7) ?
N1A Se1A C2A C3A . . . . 176.3(7) ?
C1A C2A C3A C4A . . . . -3.4(12) ?
Se1A C2A C3A C4A . . . . -175.6(5) ?
C2A C3A C4A C5A . . . . -29.7(8) ?
C3A C4A C5A C6A . . . . 64.0(7) ?
C2A C1A C6A C7 . . . . -97.8(10) ?
N2A C1A C6A C7 . . . . 82.7(14) ?
C2A C1A C6A C5A . . . . 26.3(14) ?
N2A C1A C6A C5A . . . . -153.3(12) ?
C4A C5A C6A C7 . . . . 64.0(7) ?
C4A C5A C6A C1A . . . . -58.3(10) ?
C2B Se1B N1B N2B . . . . 5(3) ?
Se1B N1B N2B C1B . . . . -2(5) ?
N1B N2B C1B C2B . . . . -3(7) ?
N1B N2B C1B C6B . . . . 174(4) ?
N2B C1B C2B C3B . . . . 158(4) ?
C6B C1B C2B C3B . . . . -18(6) ?
N2B C1B C2B Se1B . . . . 6(5) ?
C6B C1B C2B Se1B . . . . -170(4) ?
N1B Se1B C2B C1B . . . . -6(3) ?
N1B Se1B C2B C3B . . . . -157(3) ?
C1B C2B C3B C4B . . . . 45(4) ?
Se1B C2B C3B C4B . . . . -169(2) ?
C2B C3B C4B C5B . . . . -64(2) ?
C3B C4B C5B C6B . . . . 63(3) ?
C2B C1B C6B C5B . . . . 12(6) ?
N2B C1B C6B C5B . . . . -164(5) ?
C2B C1B C6B C7 . . . . -105(4) ?
N2B C1B C6B C7 . . . . 79(5) ?
C4B C5B C6B C1B . . . . -36(5) ?
C4B C5B C6B C7 . . . . 77(2) ?
C1A C6A C7 C14 . . . . -65.9(6) ?
C5A C6A C7 C14 . . . . 174.8(4) ?
C1A C6A C7 C8 . . . . 167.9(4) ?
C5A C6A C7 C8 . . . . 48.6(7) ?
C1A C6A C7 C6B . . . . 112(16) ?
C5A C6A C7 C6B . . . . -7(16) ?
C1B C6B C7 C14 . . . . -54.9(18) ?
C5B C6B C7 C14 . . . . -175.7(10) ?
C1B C6B C7 C6A . . . . -57(15) ?
C5B C6B C7 C6A . . . . -177(17) ?
C1B C6B C7 C8 . . . . 177.6(12) ?
C5B C6B C7 C8 . . . . 56.9(16) ?
C14 C7 C8 C9 . . . . 109.2(4) ?
C6A C7 C8 C9 . . . . -123.1(5) ?
C6B C7 C8 C9 . . . . -119.7(11) ?
C14 C7 C8 C13 . . . . -71.1(5) ?
C6A C7 C8 C13 . . . . 56.7(6) ?
C6B C7 C8 C13 . . . . 60.0(12) ?
C6A C7 C14 C15 . . . . 127.4(5) ?
C8 C7 C14 C15 . . . . -105.5(5) ?
C6B C7 C14 C15 . . . . 127.3(10) ?
C6A C7 C14 Se2 . . . . -59.8(5) ?
C8 C7 C14 Se2 . . . . 67.3(4) ?
C6B C7 C14 Se2 . . . . -59.9(10) ?
N4 Se2 C14 C15 . . . . 1.2(3) ?
N4 Se2 C14 C7 . . . . -172.6(4) ?
C7 C14 C15 N3 . . . . 172.5(4) ?
Se2 C14 C15 N3 . . . . -1.2(5) ?
C7 C14 C15 C16 . . . . -6.5(7) ?
Se2 C14 C15 C16 . . . . 179.8(3) ?
N4 N3 C15 C14 . . . . 0.5(6) ?
N4 N3 C15 C16 . . . . 179.6(4) ?
C15 N3 N4 Se2 . . . . 0.5(5) ?
C14 Se2 N4 N3 . . . . -1.0(4) ?
C14 C15 C16 C21 . . . . 125.1(5) ?
N3 C15 C16 C21 . . . . -53.8(6) ?
C14 C15 C16 C17 . . . . -55.1(7) ?
N3 C15 C16 C17 . . . . 126.0(5) ?
C13 C8 C9 C10 . . . . -0.2(7) ?
C7 C8 C9 C10 . . . . 179.5(4) ?
C13 C12 C11 C10 . . . . 0.1(8) ?
C13 C12 C11 Cl1 . . . . 179.0(4) ?
C8 C9 C10 C11 . . . . 0.5(7) ?
C12 C11 C10 C9 . . . . -0.4(8) ?
Cl1 C11 C10 C9 . . . . -179.3(4) ?
C11 C12 C13 C8 . . . . 0.1(7) ?
C9 C8 C13 C12 . . . . -0.1(7) ?
C7 C8 C13 C12 . . . . -179.8(4) ?
C21 C16 C17 C18 . . . . -2.6(7) ?
C15 C16 C17 C18 . . . . 177.6(5) ?
C16 C17 C18 C19 . . . . 0.8(9) ?
C20 C19 C18 C17 . . . . 1.1(9) ?
C22 C19 C18 C17 . . . . -178.6(6) ?
C17 C16 C21 C20 . . . . 2.6(8) ?
C15 C16 C21 C20 . . . . -177.6(5) ?
C16 C21 C20 C19 . . . . -0.8(9) ?
C18 C19 C20 C21 . . . . -1.1(9) ?
C22 C19 C20 C21 . . . . 178.6(6) ?
